data_7123108
loop_
_publ_author_name
'Shi, Xiaodong'
'Lai, Qi'
'Liu, Qing'
'Zhao, Kai'
'Shan, Chuan'
'Wojtas, Lukasz'
'Zheng, Qing-Chuan'
'Song, Zhiguang'

_publ_section_title
;
 Rational design and synthesis of yellow-light emitting triazole
 fluorophores with AIE and mechanochromic properties
;
_journal_name_full 'Chemical Communications'
_journal_paper_doi 10.1039/C9CC00262F
_journal_year 2019
_chemical_formula_moiety 'C33 H23 F N4 O'
_chemical_formula_sum 'C33 H23 F N4 O'
_chemical_formula_weight 510.55
_space_group_crystal_system monoclinic
_space_group_IT_number 14
_space_group_name_Hall '-P 2ybc'
_space_group_name_H-M_alt 'P 1 21/c 1'
_symmetry_space_group_name_Hall '-P 2ybc'
_symmetry_space_group_name_H-M 'P 1 21/c 1'
_atom_sites_solution_hydrogens geom
_audit_creation_date 2018-11-07
_audit_creation_method
;
Olex2 1.2
(compiled 2018.05.29 svn.r3508 for OlexSys, GUI svn.r5506)
;
_audit_update_record
;
2019-01-02 deposited with the CCDC.    2019-03-07 downloaded from the CCDC.
;
_cell_angle_alpha 90
_cell_angle_beta 92.3798(17)
_cell_angle_gamma 90
_cell_formula_units_Z 4
_cell_length_a 8.0102(3)
_cell_length_b 30.2706(10)
_cell_length_c 10.4005(3)
_cell_measurement_reflns_used 9855
_cell_measurement_temperature 100(2)
_cell_measurement_theta_max 79.48
_cell_measurement_theta_min 2.92
_cell_volume 2519.67(15)
_computing_cell_refinement 'SAINT V8.38A (?, 2016)'
_computing_data_reduction 'SAINT V8.38A (?, 2016)'
_computing_molecular_graphics 'Olex2 (Dolomanov et al., 2009)'
_computing_publication_material 'Olex2 (Dolomanov et al., 2009)'
_computing_structure_refinement 'XL (Sheldrick, 2008)'
_diffrn_ambient_temperature 100.0
_diffrn_measured_fraction_theta_full 0.999
_diffrn_measured_fraction_theta_max 0.990
_diffrn_measurement_device_type 'Bruker D8 Venture PHOTON II CPAD'
_diffrn_measurement_method 'omega scans'
_diffrn_radiation_monochromator mirrors
_diffrn_radiation_type CuK\a
_diffrn_radiation_wavelength 1.54178
_diffrn_reflns_av_R_equivalents 0.0604
_diffrn_reflns_av_unetI/netI 0.0234
_diffrn_reflns_Laue_measured_fraction_full 0.999
_diffrn_reflns_Laue_measured_fraction_max 0.990
_diffrn_reflns_limit_h_max 10
_diffrn_reflns_limit_h_min -10
_diffrn_reflns_limit_k_max 38
_diffrn_reflns_limit_k_min -38
_diffrn_reflns_limit_l_max 13
_diffrn_reflns_limit_l_min -13
_diffrn_reflns_number 61906
_diffrn_reflns_point_group_measured_fraction_full 0.999
_diffrn_reflns_point_group_measured_fraction_max 0.990
_diffrn_reflns_theta_full 67.679
_diffrn_reflns_theta_max 80.007
_diffrn_reflns_theta_min 2.920
_diffrn_source 'INCOATEC Imus micro-focus source'
_diffrn_standards_number 0
_exptl_absorpt_coefficient_mu 0.711
_exptl_absorpt_correction_T_max 1.0000
_exptl_absorpt_correction_T_min 0.9422
_exptl_absorpt_correction_type multi-scan
_exptl_absorpt_process_details
;
SADABS-2016/2 (Bruker,2016/2) was used for absorption correction.
wR2(int) was 0.0914 before and 0.0739 after correction.
The Ratio of minimum to maximum transmission is 0.9422.
The \l/2 correction factor is Not present.
;
_exptl_crystal_density_diffrn 1.346
_exptl_crystal_description block
_exptl_crystal_F_000 1064
_exptl_crystal_size_max 0.14
_exptl_crystal_size_mid 0.09
_exptl_crystal_size_min 0.07
_refine_diff_density_max 0.262
_refine_diff_density_min -0.189
_refine_diff_density_rms 0.041
_refine_ls_extinction_coef 0.00117(9)
_refine_ls_extinction_expression Fc^*^=kFc[1+0.001xFc^2^\l^3^/sin(2\q)]^-1/4^
_refine_ls_extinction_method 'SHELXL-2017/1 (Sheldrick 2017)'
_refine_ls_goodness_of_fit_ref 1.052
_refine_ls_hydrogen_treatment constr
_refine_ls_matrix_type full
_refine_ls_number_parameters 353
_refine_ls_number_reflns 5445
_refine_ls_number_restraints 0
_refine_ls_restrained_S_all 1.052
_refine_ls_R_factor_all 0.0485
_refine_ls_R_factor_gt 0.0393
_refine_ls_shift/su_max 0.001
_refine_ls_shift/su_mean 0.000
_refine_ls_structure_factor_coef Fsqd
_refine_ls_weighting_details 'w=1/[\s^2^(Fo^2^)+(0.0254P)^2^+1.3392P] where P=(Fo^2^+2Fc^2^)/3'
_refine_ls_weighting_scheme calc
_refine_ls_wR_factor_gt 0.0818
_refine_ls_wR_factor_ref 0.0871
_reflns_Friedel_coverage 0.000
_reflns_number_gt 4674
_reflns_number_total 5445
_reflns_threshold_expression 'I > 2\s(I)'
_cod_data_source_file c9cc00262f2.cif
_cod_data_source_block ql_1020i
_cod_database_code 7123108
_shelx_shelxl_version_number 2017/1
_shelx_space_group_comment
;
The symmetry employed for this shelxl refinement is uniquely defined
by the following loop, which should always be used as a source of
symmetry information in preference to the above space-group names.
They are only intended as comments.
;
_shelx_estimated_absorpt_t_max 0.952
_shelx_estimated_absorpt_t_min 0.907
_olex2_refinement_description
;
1. Fixed Uiso
 At 1.2 times of:
  All C(H) groups
2.a Aromatic/amide H refined with riding coordinates:
 C1(H1), C2(H2), C3(H3), C4(H4), C5(H5), C15(H15), C16(H16), C19(H19),
 C20(H20), C22(H22), C23(H23), C25(H25), C26(H26), C29(H29), C30(H30), C31(H31),
  C32(H32), C33(H33), C35(H35), C36(H36), C37(H37), C38(H38), C39(H39)
;
_olex2_submission_special_instructions 'No special instructions were received'

loop_
_space_group_symop_operation_xyz
'x, y, z'
'-x, y+1/2, -z+1/2'
'-x, -y, -z'
'x, -y-1/2, z-1/2'

loop_
_atom_site_label
_atom_site_type_symbol
_atom_site_fract_x
_atom_site_fract_y
_atom_site_fract_z
_atom_site_U_iso_or_equiv
_atom_site_adp_type
_atom_site_occupancy
_atom_site_site_symmetry_order
_atom_site_calc_flag
_atom_site_refinement_flags_posn
C1 C 0.10688(16) 0.55710(4) 0.53726(13) 0.0211(3) Uani 1 1 d .
H1 H 0.054650 0.547280 0.612471 0.025 Uiso 1 1 calc R
C2 C 0.06254(17) 0.59746(4) 0.48246(14) 0.0241(3) Uani 1 1 d .
H2 H -0.021346 0.614962 0.519551 0.029 Uiso 1 1 calc R
C3 C 0.13998(17) 0.61237(4) 0.37391(14) 0.0255(3) Uani 1 1 d .
H3 H 0.110617 0.640261 0.337700 0.031 Uiso 1 1 calc R
C4 C 0.26064(17) 0.58648(4) 0.31807(13) 0.0241(3) Uani 1 1 d .
H4 H 0.314273 0.596698 0.243915 0.029 Uiso 1 1 calc R
C5 C 0.30255(16) 0.54566(4) 0.37097(12) 0.0207(3) Uani 1 1 d .
H5 H 0.382577 0.527599 0.331257 0.025 Uiso 1 1 calc R
C6 C 0.22798(15) 0.53098(4) 0.48202(12) 0.0186(3) Uani 1 1 d .
C7 C 0.27367(15) 0.48778(4) 0.53723(12) 0.0188(3) Uani 1 1 d .
N8 N 0.31823(13) 0.45463(3) 0.46075(10) 0.0183(2) Uani 1 1 d .
N9 N 0.34361(13) 0.42051(3) 0.54135(10) 0.0178(2) Uani 1 1 d .
N10 N 0.31835(13) 0.42884(4) 0.66441(10) 0.0191(2) Uani 1 1 d .
C11 C 0.27466(16) 0.47173(4) 0.66483(12) 0.0191(3) Uani 1 1 d .
C12 C 0.26338(16) 0.49587(4) 0.78965(12) 0.0207(3) Uani 1 1 d .
O13 O 0.31083(14) 0.53408(3) 0.79822(9) 0.0304(2) Uani 1 1 d .
C14 C 0.20148(16) 0.47115(4) 0.90144(12) 0.0202(3) Uani 1 1 d .
C15 C 0.09375(16) 0.43530(5) 0.88392(13) 0.0234(3) Uani 1 1 d .
H15 H 0.060326 0.426249 0.799252 0.028 Uiso 1 1 calc R
C16 C 0.03496(18) 0.41273(5) 0.98863(14) 0.0274(3) Uani 1 1 d .
H16 H -0.039939 0.388578 0.977218 0.033 Uiso 1 1 calc R
C17 C 0.08823(19) 0.42632(5) 1.10957(14) 0.0287(3) Uani 1 1 d .
F18 F 0.03528(14) 0.40334(3) 1.21209(9) 0.0426(3) Uani 1 1 d .
C19 C 0.1942(2) 0.46152(5) 1.13174(14) 0.0307(3) Uani 1 1 d .
H19 H 0.228451 0.469857 1.216847 0.037 Uiso 1 1 calc R
C20 C 0.24950(18) 0.48450(5) 1.02615(13) 0.0255(3) Uani 1 1 d .
H20 H 0.320366 0.509429 1.038747 0.031 Uiso 1 1 calc R
C21 C 0.40801(15) 0.37921(4) 0.49940(12) 0.0186(3) Uani 1 1 d .
C22 C 0.48249(17) 0.37685(4) 0.38119(13) 0.0218(3) Uani 1 1 d .
H22 H 0.483268 0.401833 0.325930 0.026 Uiso 1 1 calc R
C23 C 0.55549(17) 0.33752(4) 0.34528(13) 0.0237(3) Uani 1 1 d .
H23 H 0.603941 0.335448 0.263665 0.028 Uiso 1 1 calc R
C24 C 0.55923(16) 0.30081(4) 0.42685(13) 0.0206(3) Uani 1 1 d .
C25 C 0.47875(16) 0.30363(4) 0.54344(13) 0.0206(3) Uani 1 1 d .
H25 H 0.476093 0.278599 0.598432 0.025 Uiso 1 1 calc R
C26 C 0.40281(16) 0.34264(4) 0.57941(12) 0.0199(3) Uani 1 1 d .
H26 H 0.347586 0.344299 0.658352 0.024 Uiso 1 1 calc R
N27 N 0.64527(14) 0.26184(4) 0.39304(11) 0.0228(2) Uani 1 1 d .
C28 C 0.79677(16) 0.26433(4) 0.32679(13) 0.0200(3) Uani 1 1 d .
C29 C 0.83777(17) 0.23160(4) 0.23872(13) 0.0225(3) Uani 1 1 d .
H29 H 0.763914 0.207496 0.222508 0.027 Uiso 1 1 calc R
C30 C 0.98619(18) 0.23426(5) 0.17490(13) 0.0258(3) Uani 1 1 d .
H30 H 1.013510 0.211704 0.115834 0.031 Uiso 1 1 calc R
C31 C 1.09528(17) 0.26936(5) 0.19605(14) 0.0269(3) Uani 1 1 d .
H31 H 1.196041 0.271151 0.151274 0.032 Uiso 1 1 calc R
C32 C 1.05469(18) 0.30183(5) 0.28379(15) 0.0273(3) Uani 1 1 d .
H32 H 1.128364 0.326019 0.299308 0.033 Uiso 1 1 calc R
C33 C 0.90762(17) 0.29920(4) 0.34879(14) 0.0244(3) Uani 1 1 d .
H33 H 0.882030 0.321483 0.409202 0.029 Uiso 1 1 calc R
C34 C 0.58003(17) 0.21985(4) 0.42723(13) 0.0211(3) Uani 1 1 d .
C35 C 0.68379(17) 0.18738(4) 0.48232(13) 0.0230(3) Uani 1 1 d .
H35 H 0.798975 0.193339 0.499640 0.028 Uiso 1 1 calc R
C36 C 0.61793(18) 0.14618(4) 0.51187(13) 0.0252(3) Uani 1 1 d .
H36 H 0.688958 0.123946 0.548333 0.030 Uiso 1 1 calc R
C37 C 0.44927(19) 0.13736(5) 0.48841(14) 0.0270(3) Uani 1 1 d .
H37 H 0.404990 0.109161 0.508120 0.032 Uiso 1 1 calc R
C38 C 0.34608(18) 0.17003(5) 0.43604(14) 0.0274(3) Uani 1 1 d .
H38 H 0.230231 0.164314 0.421429 0.033 Uiso 1 1 calc R
C39 C 0.41052(17) 0.21101(4) 0.40475(13) 0.0237(3) Uani 1 1 d .
H39 H 0.339024 0.233083 0.367953 0.028 Uiso 1 1 calc R

loop_
_atom_site_aniso_label
_atom_site_aniso_U_11
_atom_site_aniso_U_22
_atom_site_aniso_U_33
_atom_site_aniso_U_23
_atom_site_aniso_U_13
_atom_site_aniso_U_12
C1 0.0214(6) 0.0200(6) 0.0221(6) -0.0033(5) 0.0012(5) -0.0020(5)
C2 0.0209(6) 0.0191(6) 0.0320(7) -0.0057(5) -0.0019(6) 0.0006(5)
C3 0.0261(7) 0.0163(6) 0.0335(7) 0.0012(5) -0.0075(6) -0.0025(5)
C4 0.0254(7) 0.0232(7) 0.0235(7) 0.0034(5) -0.0029(5) -0.0051(5)
C5 0.0192(6) 0.0221(6) 0.0206(6) -0.0015(5) -0.0004(5) -0.0005(5)
C6 0.0189(6) 0.0180(6) 0.0188(6) -0.0016(5) -0.0017(5) -0.0015(5)
C7 0.0177(6) 0.0200(6) 0.0187(6) -0.0024(5) 0.0021(5) -0.0008(5)
N8 0.0189(5) 0.0173(5) 0.0188(5) 0.0012(4) 0.0015(4) 0.0008(4)
N9 0.0199(5) 0.0180(5) 0.0157(5) -0.0002(4) 0.0024(4) 0.0007(4)
N10 0.0208(5) 0.0199(5) 0.0168(5) -0.0024(4) 0.0031(4) 0.0003(4)
C11 0.0190(6) 0.0192(6) 0.0193(6) -0.0008(5) 0.0027(5) 0.0000(5)
C12 0.0226(6) 0.0202(6) 0.0194(6) -0.0015(5) 0.0005(5) 0.0022(5)
O13 0.0462(6) 0.0215(5) 0.0236(5) -0.0024(4) 0.0032(4) -0.0052(4)
C14 0.0221(6) 0.0197(6) 0.0187(6) -0.0013(5) 0.0017(5) 0.0047(5)
C15 0.0207(6) 0.0279(7) 0.0219(6) -0.0047(5) 0.0038(5) 0.0008(5)
C16 0.0256(7) 0.0248(7) 0.0326(8) -0.0030(6) 0.0104(6) -0.0005(5)
C17 0.0392(8) 0.0231(7) 0.0248(7) 0.0035(5) 0.0144(6) 0.0082(6)
F18 0.0689(7) 0.0313(5) 0.0295(5) 0.0068(4) 0.0241(5) 0.0048(4)
C19 0.0486(9) 0.0257(7) 0.0178(6) -0.0026(5) 0.0025(6) 0.0060(6)
C20 0.0345(7) 0.0209(6) 0.0210(7) -0.0033(5) 0.0006(6) 0.0008(6)
C21 0.0191(6) 0.0170(6) 0.0198(6) -0.0026(5) 0.0014(5) 0.0015(5)
C22 0.0267(7) 0.0202(6) 0.0187(6) 0.0018(5) 0.0035(5) 0.0020(5)
C23 0.0286(7) 0.0236(7) 0.0195(6) -0.0004(5) 0.0068(5) 0.0039(5)
C24 0.0209(6) 0.0185(6) 0.0227(6) -0.0022(5) 0.0036(5) 0.0006(5)
C25 0.0220(6) 0.0182(6) 0.0217(6) 0.0013(5) 0.0028(5) -0.0010(5)
C26 0.0200(6) 0.0219(6) 0.0180(6) -0.0009(5) 0.0047(5) -0.0014(5)
N27 0.0242(6) 0.0166(5) 0.0283(6) -0.0010(4) 0.0095(5) 0.0000(4)
C28 0.0203(6) 0.0188(6) 0.0210(6) 0.0010(5) 0.0030(5) 0.0012(5)
C29 0.0238(6) 0.0202(6) 0.0236(6) -0.0020(5) 0.0024(5) 0.0000(5)
C30 0.0292(7) 0.0250(7) 0.0236(7) -0.0013(5) 0.0056(6) 0.0051(5)
C31 0.0233(7) 0.0289(7) 0.0290(7) 0.0073(6) 0.0086(6) 0.0028(5)
C32 0.0254(7) 0.0222(7) 0.0347(8) 0.0032(6) 0.0034(6) -0.0041(5)
C33 0.0271(7) 0.0199(6) 0.0265(7) -0.0026(5) 0.0033(6) -0.0014(5)
C34 0.0253(6) 0.0183(6) 0.0203(6) -0.0035(5) 0.0070(5) -0.0012(5)
C35 0.0235(6) 0.0216(6) 0.0243(7) -0.0010(5) 0.0051(5) 0.0004(5)
C36 0.0305(7) 0.0210(6) 0.0248(7) 0.0004(5) 0.0085(6) 0.0028(5)
C37 0.0344(8) 0.0202(7) 0.0274(7) -0.0036(5) 0.0111(6) -0.0062(6)
C38 0.0256(7) 0.0270(7) 0.0300(7) -0.0059(6) 0.0048(6) -0.0053(5)
C39 0.0250(7) 0.0216(6) 0.0247(7) -0.0028(5) 0.0027(5) 0.0005(5)

loop_
_atom_type_symbol
_atom_type_description
_atom_type_scat_dispersion_real
_atom_type_scat_dispersion_imag
_atom_type_scat_source
C C 0.0181 0.0091 'International Tables Vol C Tables 4.2.6.8 and 6.1.1.4'
H H 0.0000 0.0000 'International Tables Vol C Tables 4.2.6.8 and 6.1.1.4'
F F 0.0727 0.0534 'International Tables Vol C Tables 4.2.6.8 and 6.1.1.4'
N N 0.0311 0.0180 'International Tables Vol C Tables 4.2.6.8 and 6.1.1.4'
O O 0.0492 0.0322 'International Tables Vol C Tables 4.2.6.8 and 6.1.1.4'

loop_
_geom_angle_atom_site_label_1
_geom_angle_atom_site_label_2
_geom_angle_atom_site_label_3
_geom_angle
C2 C1 H1 120.0
C2 C1 C6 120.04(13)
C6 C1 H1 120.0
C1 C2 H2 119.8
C3 C2 C1 120.37(13)
C3 C2 H2 119.8
C2 C3 H3 120.0
C2 C3 C4 119.95(12)
C4 C3 H3 120.0
C3 C4 H4 120.1
C5 C4 C3 119.81(13)
C5 C4 H4 120.1
C4 C5 H5 119.8
C4 C5 C6 120.46(12)
C6 C5 H5 119.8
C1 C6 C5 119.34(12)
C1 C6 C7 120.70(12)
C5 C6 C7 119.94(12)
N8 C7 C6 120.25(11)
N8 C7 C11 108.01(11)
C11 C7 C6 131.69(12)
C7 N8 N9 104.08(10)
N8 N9 C21 122.07(10)
N10 N9 N8 115.54(10)
N10 N9 C21 122.16(10)
N9 N10 C11 103.69(10)
C7 C11 C12 130.46(12)
N10 C11 C7 108.68(11)
N10 C11 C12 119.98(11)
O13 C12 C11 119.80(12)
O13 C12 C14 122.26(12)
C14 C12 C11 117.86(11)
C15 C14 C12 121.00(12)
C15 C14 C20 119.45(12)
C20 C14 C12 119.54(12)
C14 C15 H15 119.7
C16 C15 C14 120.68(13)
C16 C15 H15 119.7
C15 C16 H16 121.0
C17 C16 C15 117.99(13)
C17 C16 H16 121.0
C16 C17 C19 123.45(13)
F18 C17 C16 118.09(14)
F18 C17 C19 118.46(13)
C17 C19 H19 121.0
C17 C19 C20 118.08(13)
C20 C19 H19 121.0
C14 C20 H20 119.8
C19 C20 C14 120.32(13)
C19 C20 H20 119.8
C22 C21 N9 119.28(11)
C26 C21 N9 119.70(11)
C26 C21 C22 120.95(12)
C21 C22 H22 120.5
C23 C22 C21 118.96(12)
C23 C22 H22 120.5
C22 C23 H23 119.4
C22 C23 C24 121.24(12)
C24 C23 H23 119.4
C23 C24 C25 118.59(12)
C23 C24 N27 120.62(12)
C25 C24 N27 120.79(12)
C24 C25 H25 119.7
C26 C25 C24 120.57(12)
C26 C25 H25 119.7
C21 C26 C25 119.57(12)
C21 C26 H26 120.2
C25 C26 H26 120.2
C24 N27 C28 120.62(11)
C24 N27 C34 119.55(11)
C28 N27 C34 119.82(10)
C29 C28 N27 120.56(12)
C33 C28 N27 120.79(12)
C33 C28 C29 118.65(12)
C28 C29 H29 119.9
C30 C29 C28 120.11(12)
C30 C29 H29 119.9
C29 C30 H30 119.5
C31 C30 C29 121.00(13)
C31 C30 H30 119.5
C30 C31 H31 120.6
C30 C31 C32 118.89(13)
C32 C31 H31 120.6
C31 C32 H32 119.8
C33 C32 C31 120.47(13)
C33 C32 H32 119.8
C28 C33 H33 119.6
C32 C33 C28 120.87(13)
C32 C33 H33 119.6
C35 C34 N27 120.84(12)
C39 C34 N27 119.60(12)
C39 C34 C35 119.56(12)
C34 C35 H35 120.1
C36 C35 C34 119.78(13)
C36 C35 H35 120.1
C35 C36 H36 119.7
C37 C36 C35 120.51(13)
C37 C36 H36 119.7
C36 C37 H37 120.3
C38 C37 C36 119.47(13)
C38 C37 H37 120.3
C37 C38 H38 119.7
C37 C38 C39 120.57(13)
C39 C38 H38 119.7
C34 C39 H39 120.0
C38 C39 C34 120.09(13)
C38 C39 H39 120.0

loop_
_geom_bond_atom_site_label_1
_geom_bond_atom_site_label_2
_geom_bond_distance
C1 H1 0.9500
C1 C2 1.3881(19)
C1 C6 1.3937(18)
C2 H2 0.9500
C2 C3 1.386(2)
C3 H3 0.9500
C3 C4 1.390(2)
C4 H4 0.9500
C4 C5 1.3881(18)
C5 H5 0.9500
C5 C6 1.3949(18)
C6 C7 1.4685(18)
C7 N8 1.3382(16)
C7 C11 1.4130(18)
N8 N9 1.3404(14)
N9 N10 1.3282(15)
N9 C21 1.4275(16)
N10 C11 1.3444(16)
C11 C12 1.4958(17)
C12 O13 1.2194(16)
C12 C14 1.4851(18)
C14 C15 1.3939(19)
C14 C20 1.3972(18)
C15 H15 0.9500
C15 C16 1.385(2)
C16 H16 0.9500
C16 C17 1.374(2)
C17 F18 1.3558(16)
C17 C19 1.376(2)
C19 H19 0.9500
C19 C20 1.388(2)
C20 H20 0.9500
C21 C22 1.3905(18)
C21 C26 1.3866(18)
C22 H22 0.9500
C22 C23 1.3845(18)
C23 H23 0.9500
C23 C24 1.3977(18)
C24 C25 1.3994(18)
C24 N27 1.4178(16)
C25 H25 0.9500
C25 C26 1.3870(18)
C26 H26 0.9500
N27 C28 1.4221(17)
N27 C34 1.4250(16)
C28 C29 1.3977(18)
C28 C33 1.3921(18)
C29 H29 0.9500
C29 C30 1.3879(19)
C30 H30 0.9500
C30 C31 1.387(2)
C31 H31 0.9500
C31 C32 1.389(2)
C32 H32 0.9500
C32 C33 1.385(2)
C33 H33 0.9500
C34 C35 1.3947(19)
C34 C39 1.3941(19)
C35 H35 0.9500
C35 C36 1.3935(19)
C36 H36 0.9500
C36 C37 1.389(2)
C37 H37 0.9500
C37 C38 1.386(2)
C38 H38 0.9500
C38 C39 1.3876(19)
C39 H39 0.9500

loop_
_geom_torsion_atom_site_label_1
_geom_torsion_atom_site_label_2
_geom_torsion_atom_site_label_3
_geom_torsion_atom_site_label_4
_geom_torsion
C1 C2 C3 C4 1.1(2)
C1 C6 C7 N8 146.68(12)
C1 C6 C7 C11 -30.3(2)
C2 C1 C6 C5 -0.55(19)
C2 C1 C6 C7 -178.67(12)
C2 C3 C4 C5 0.3(2)
C3 C4 C5 C6 -1.89(19)
C4 C5 C6 C1 2.01(19)
C4 C5 C6 C7 -179.85(12)
C5 C6 C7 N8 -31.43(18)
C5 C6 C7 C11 151.64(14)
C6 C1 C2 C3 -1.0(2)
C6 C7 N8 N9 -177.40(11)
C6 C7 C11 N10 176.65(12)
C6 C7 C11 C12 -14.4(2)
C7 N8 N9 N10 0.26(14)
C7 N8 N9 C21 -174.29(11)
C7 C11 C12 O13 -26.6(2)
C7 C11 C12 C14 156.37(13)
N8 C7 C11 N10 -0.56(14)
N8 C7 C11 C12 168.44(12)
N8 N9 N10 C11 -0.60(14)
N8 N9 C21 C22 15.14(18)
N8 N9 C21 C26 -167.96(11)
N9 N10 C11 C7 0.67(13)
N9 N10 C11 C12 -169.68(11)
N9 C21 C22 C23 175.34(12)
N9 C21 C26 C25 -174.25(11)
N10 N9 C21 C22 -159.04(12)
N10 N9 C21 C26 17.85(18)
N10 C11 C12 O13 141.37(13)
N10 C11 C12 C14 -35.67(17)
C11 C7 N8 N9 0.19(13)
C11 C12 C14 C15 -26.98(18)
C11 C12 C14 C20 154.18(12)
C12 C14 C15 C16 -179.23(12)
C12 C14 C20 C19 -179.36(13)
O13 C12 C14 C15 156.06(13)
O13 C12 C14 C20 -22.8(2)
C14 C15 C16 C17 -1.1(2)
C15 C14 C20 C19 1.8(2)
C15 C16 C17 F18 -177.82(12)
C15 C16 C17 C19 1.2(2)
C16 C17 C19 C20 0.2(2)
C17 C19 C20 C14 -1.7(2)
F18 C17 C19 C20 179.17(13)
C20 C14 C15 C16 -0.4(2)
C21 N9 N10 C11 173.94(11)
C21 C22 C23 C24 -1.7(2)
C22 C21 C26 C25 2.59(19)
C22 C23 C24 C25 3.7(2)
C22 C23 C24 N27 -175.24(13)
C23 C24 C25 C26 -2.6(2)
C23 C24 N27 C28 36.09(19)
C23 C24 N27 C34 -144.66(13)
C24 C25 C26 C21 -0.5(2)
C24 N27 C28 C29 -147.25(13)
C24 N27 C28 C33 33.13(19)
C24 N27 C34 C35 -134.01(13)
C24 N27 C34 C39 46.31(18)
C25 C24 N27 C28 -142.81(13)
C25 C24 N27 C34 36.44(18)
C26 C21 C22 C23 -1.5(2)
N27 C24 C25 C26 176.35(12)
N27 C28 C29 C30 -179.78(12)
N27 C28 C33 C32 -179.59(13)
N27 C34 C35 C36 -178.34(12)
N27 C34 C39 C38 179.12(12)
C28 N27 C34 C35 45.25(18)
C28 N27 C34 C39 -134.43(13)
C28 C29 C30 C31 -0.6(2)
C29 C28 C33 C32 0.8(2)
C29 C30 C31 C32 0.8(2)
C30 C31 C32 C33 -0.1(2)
C31 C32 C33 C28 -0.7(2)
C33 C28 C29 C30 -0.2(2)
C34 N27 C28 C29 33.50(19)
C34 N27 C28 C33 -146.12(13)
C34 C35 C36 C37 -0.8(2)
C35 C34 C39 C38 -0.6(2)
C35 C36 C37 C38 -0.4(2)
C36 C37 C38 C39 1.2(2)
C37 C38 C39 C34 -0.7(2)
C39 C34 C35 C36 1.3(2)
